data_4036800
loop_
_publ_author_name
'Schmidt, Andreas'
'Batsyts, Sviatoslav'
'Smeyanov, Alexey'
'Freese, Tyll'
'H\"ubner, Eike G'
'Nieger, Martin'

_publ_section_title
;
 Dipolar Bent and Linear Acetylenes Substituted by Cationic Quinolinium
 and Anionic Benzoates. Formation of Mesomeric Betaines.
;
_journal_issue 10
_journal_name_full 'The Journal of organic chemistry'
_journal_page_first 4202
_journal_page_last 4209
_journal_paper_doi 10.1021/acs.joc.6b00561
_journal_volume 81
_journal_year 2016
_chemical_formula_moiety 'C20 H13 D3 N O2, F6 P'
_chemical_formula_sum 'C20 H13 D3 F6 N O2 P'
_chemical_formula_weight 450.33
_chemical_name_systematic
;
 3-((2-((methoxy-d3)carbonyl)phenyl)ethynyl)-1-methylquinolin-1-ium
 hexafluorophosphate(V)
;
_space_group_crystal_system monoclinic
_space_group_IT_number 14
_space_group_name_Hall '-P 2yn'
_space_group_name_H-M_alt 'P 1 21/n 1'
_atom_sites_solution_hydrogens difmap
_atom_sites_solution_primary direct
_atom_sites_solution_secondary difmap
_audit_creation_method SHELXL-2014/7
_cell_angle_alpha 90
_cell_angle_beta 106.370(2)
_cell_angle_gamma 90
_cell_formula_units_Z 4
_cell_length_a 13.8271(8)
_cell_length_b 8.2406(5)
_cell_length_c 17.2704(9)
_cell_measurement_reflns_used 9979
_cell_measurement_temperature 123(2)
_cell_measurement_theta_max 27.5
_cell_measurement_theta_min 2.5
_cell_volume 1888.08(19)
_computing_cell_refinement APEX3
_computing_data_collection APEX3
_computing_data_reduction SAINT
_computing_molecular_graphics Shelxtl
_computing_publication_material publCIF
_computing_structure_refinement 'SHELXL-2014/7 (Sheldrick, 2014)'
_computing_structure_solution SHELXS-97
_diffrn_ambient_temperature 123(2)
_diffrn_detector_area_resol_mean 10.4167
_diffrn_measured_fraction_theta_full 1.000
_diffrn_measured_fraction_theta_max 0.998
_diffrn_measurement_device_type 'Bruker D8 VENTURE with Photon100 detector'
_diffrn_measurement_method 'rotation in \f and \w, 1\%, shutterless'
_diffrn_radiation_type MoK\a
_diffrn_radiation_wavelength 0.71073
_diffrn_reflns_av_R_equivalents 0.0400
_diffrn_reflns_av_unetI/netI 0.0261
_diffrn_reflns_Laue_measured_fraction_full 1.000
_diffrn_reflns_Laue_measured_fraction_max 0.998
_diffrn_reflns_limit_h_max 17
_diffrn_reflns_limit_h_min -17
_diffrn_reflns_limit_k_max 10
_diffrn_reflns_limit_k_min -10
_diffrn_reflns_limit_l_max 21
_diffrn_reflns_limit_l_min -22
_diffrn_reflns_number 29589
_diffrn_reflns_point_group_measured_fraction_full 1.000
_diffrn_reflns_point_group_measured_fraction_max 0.998
_diffrn_reflns_theta_full 25.242
_diffrn_reflns_theta_max 27.524
_diffrn_reflns_theta_min 2.221
_diffrn_source 'INCOATEC microfocus sealed tube'
_exptl_absorpt_coefficient_mu 0.221
_exptl_absorpt_correction_T_max 0.9866
_exptl_absorpt_correction_T_min 0.9238
_exptl_absorpt_correction_type multi-scan
_exptl_absorpt_process_details 'SADABS (Sheldrick, 2014)'
_exptl_crystal_colour colourless
_exptl_crystal_density_diffrn 1.584
_exptl_crystal_description plates
_exptl_crystal_F_000 912
_exptl_crystal_size_max 0.360
_exptl_crystal_size_mid 0.260
_exptl_crystal_size_min 0.080
_refine_diff_density_max 0.281
_refine_diff_density_min -0.285
_refine_diff_density_rms 0.051
_refine_ls_extinction_coef 0.0044(6)
_refine_ls_extinction_expression Fc^*^=kFc[1+0.001xFc^2^\l^3^/sin(2\q)]^-1/4^
_refine_ls_extinction_method 'SHELXL-2014/7 (Sheldrick 2014'
_refine_ls_goodness_of_fit_ref 1.039
_refine_ls_hydrogen_treatment constr
_refine_ls_matrix_type full
_refine_ls_number_parameters 274
_refine_ls_number_reflns 4338
_refine_ls_number_restraints 0
_refine_ls_restrained_S_all 1.039
_refine_ls_R_factor_all 0.0542
_refine_ls_R_factor_gt 0.0384
_refine_ls_shift/su_max 0.001
_refine_ls_shift/su_mean 0.000
_refine_ls_structure_factor_coef Fsqd
_refine_ls_weighting_details 'w=1/[\s^2^(Fo^2^)+(0.0339P)^2^+1.2976P] where P=(Fo^2^+2Fc^2^)/3'
_refine_ls_weighting_scheme calc
_refine_ls_wR_factor_gt 0.0813
_refine_ls_wR_factor_ref 0.0878
_reflns_Friedel_coverage 0.000
_reflns_number_gt 3479
_reflns_number_total 4338
_reflns_threshold_expression 'I > 2\s(I)'
_cod_data_source_file jo6b00561_si_001.cif
_cod_data_source_block schm94
_cod_original_sg_symbol_H-M 'P 21/n'
_cod_database_code 4036800
_shelx_shelxl_version_number 2014/7
_shelx_space_group_comment
;
The symmetry employed for this shelxl refinement is uniquely defined
by the following loop, which should always be used as a source of
symmetry information in preference to the above space-group names.
They are only intended as comments.
;
_shelx_estimated_absorpt_t_min 0.925
_shelx_estimated_absorpt_t_max 0.983

loop_
_space_group_symop_operation_xyz
'x, y, z'
'-x+1/2, y+1/2, -z+1/2'
'-x, -y, -z'
'x-1/2, -y-1/2, z-1/2'

loop_
_atom_site_label
_atom_site_type_symbol
_atom_site_fract_x
_atom_site_fract_y
_atom_site_fract_z
_atom_site_U_iso_or_equiv
_atom_site_adp_type
_atom_site_occupancy
_atom_site_site_symmetry_order
_atom_site_calc_flag
_atom_site_refinement_flags_posn
_atom_site_refinement_flags_adp
C1 C 0.77388(11) 0.8267(2) 0.14128(10) 0.0221(4) Uani 1 1 d . .
H1A H 0.7811 0.7738 0.1934 0.033 Uiso 1 1 calc R U
H1B H 0.7864 0.9433 0.1496 0.033 Uiso 1 1 calc R U
H1C H 0.8227 0.7802 0.1159 0.033 Uiso 1 1 calc R U
N1 N 0.67031(9) 0.80046(16) 0.08822(8) 0.0158(3) Uani 1 1 d . .
C2 C 0.60693(12) 0.71244(19) 0.11574(9) 0.0176(3) Uani 1 1 d . .
H2 H 0.6289 0.6700 0.1690 0.021 Uiso 1 1 calc R U
C3 C 0.50806(12) 0.68007(19) 0.06833(10) 0.0176(3) Uani 1 1 d . .
C4 C 0.47789(11) 0.73933(19) -0.00929(9) 0.0172(3) Uani 1 1 d . .
H4 H 0.4117 0.7175 -0.0425 0.021 Uiso 1 1 calc R U
C4A C 0.54436(11) 0.83211(18) -0.03982(9) 0.0155(3) Uani 1 1 d . .
C5 C 0.51604(12) 0.8950(2) -0.11938(9) 0.0198(3) Uani 1 1 d . .
H5 H 0.4505 0.8739 -0.1540 0.024 Uiso 1 1 calc R U
C6 C 0.58245(13) 0.9857(2) -0.14660(10) 0.0232(4) Uani 1 1 d . .
H6 H 0.5631 1.0274 -0.2000 0.028 Uiso 1 1 calc R U
C7 C 0.67942(13) 1.0173(2) -0.09559(10) 0.0237(4) Uani 1 1 d . .
H7 H 0.7248 1.0809 -0.1152 0.028 Uiso 1 1 calc R U
C8 C 0.71005(12) 0.9585(2) -0.01818(10) 0.0200(3) Uani 1 1 d . .
H8 H 0.7758 0.9811 0.0155 0.024 Uiso 1 1 calc R U
C8A C 0.64272(11) 0.86425(18) 0.01052(9) 0.0152(3) Uani 1 1 d . .
C9 C 0.44153(12) 0.5884(2) 0.10145(10) 0.0207(3) Uani 1 1 d . .
C10 C 0.38222(12) 0.5121(2) 0.12555(9) 0.0192(3) Uani 1 1 d . .
C11 C 0.30138(11) 0.42706(19) 0.14469(9) 0.0178(3) Uani 1 1 d . .
C12 C 0.20626(13) 0.4337(2) 0.08815(10) 0.0251(4) Uani 1 1 d . .
H12 H 0.1979 0.4908 0.0389 0.030 Uiso 1 1 calc R U
C13 C 0.12439(13) 0.3577(2) 0.10352(11) 0.0307(4) Uani 1 1 d . .
H13 H 0.0600 0.3648 0.0652 0.037 Uiso 1 1 calc R U
C14 C 0.13529(14) 0.2719(2) 0.17396(12) 0.0304(4) Uani 1 1 d . .
H14 H 0.0792 0.2168 0.1832 0.036 Uiso 1 1 calc R U
C15 C 0.22805(13) 0.2664(2) 0.23103(11) 0.0251(4) Uani 1 1 d . .
H15 H 0.2352 0.2084 0.2799 0.030 Uiso 1 1 calc R U
C16 C 0.31178(12) 0.3451(2) 0.21796(9) 0.0184(3) Uani 1 1 d . .
C17 C 0.40885(13) 0.3459(2) 0.28259(10) 0.0218(3) Uani 1 1 d . .
O17 O 0.49106(9) 0.36414(16) 0.27384(7) 0.0298(3) Uani 1 1 d . .
O18 O 0.39197(9) 0.32493(17) 0.35513(7) 0.0323(3) Uani 1 1 d . .
C18 C 0.48093(16) 0.3239(3) 0.42299(11) 0.0436(6) Uani 1 1 d . .
D18A D 0.5224 0.2293 0.4194 0.065 Uiso 1 1 calc R U
D18B D 0.4612 0.3185 0.4732 0.065 Uiso 1 1 calc R U
D18C D 0.5197 0.4233 0.4226 0.065 Uiso 1 1 calc R U
P1 P 0.83181(3) 0.35543(5) 0.14860(2) 0.01794(11) Uani 1 1 d . .
F1 F 0.81239(8) 0.46015(14) 0.22074(6) 0.0340(3) Uani 1 1 d . .
F2 F 0.85154(9) 0.25105(14) 0.07658(6) 0.0359(3) Uani 1 1 d . .
F3 F 0.74647(7) 0.45740(13) 0.08549(6) 0.0312(3) Uani 1 1 d . .
F4 F 0.91568(8) 0.25295(15) 0.21193(7) 0.0365(3) Uani 1 1 d . .
F5 F 0.74791(8) 0.22794(13) 0.15746(7) 0.0333(3) Uani 1 1 d . .
F6 F 0.91446(8) 0.48316(13) 0.13943(7) 0.0338(3) Uani 1 1 d . .

loop_
_atom_site_aniso_label
_atom_site_aniso_U_11
_atom_site_aniso_U_22
_atom_site_aniso_U_33
_atom_site_aniso_U_23
_atom_site_aniso_U_13
_atom_site_aniso_U_12
C1 0.0176(8) 0.0218(9) 0.0240(8) -0.0005(7) 0.0007(6) -0.0007(6)
N1 0.0159(6) 0.0132(6) 0.0183(6) -0.0016(5) 0.0046(5) 0.0007(5)
C2 0.0237(8) 0.0130(8) 0.0186(7) 0.0004(6) 0.0098(6) 0.0025(6)
C3 0.0205(8) 0.0121(8) 0.0236(8) -0.0026(6) 0.0117(6) -0.0005(6)
C4 0.0153(7) 0.0150(8) 0.0220(8) -0.0051(6) 0.0063(6) -0.0011(6)
C4A 0.0176(7) 0.0115(7) 0.0188(7) -0.0024(6) 0.0074(6) 0.0012(6)
C5 0.0213(8) 0.0179(8) 0.0191(8) -0.0036(6) 0.0042(6) 0.0029(6)
C6 0.0319(9) 0.0197(9) 0.0206(8) 0.0035(7) 0.0114(7) 0.0047(7)
C7 0.0271(9) 0.0190(8) 0.0302(9) 0.0029(7) 0.0168(7) -0.0010(7)
C8 0.0172(7) 0.0166(8) 0.0278(8) 0.0002(7) 0.0086(6) -0.0001(6)
C8A 0.0180(7) 0.0112(7) 0.0181(7) -0.0022(6) 0.0077(6) 0.0019(6)
C9 0.0234(8) 0.0171(8) 0.0232(8) -0.0022(7) 0.0094(7) 0.0001(7)
C10 0.0236(8) 0.0163(8) 0.0193(8) -0.0025(6) 0.0088(6) -0.0003(6)
C11 0.0202(8) 0.0142(8) 0.0219(8) -0.0048(6) 0.0105(6) -0.0021(6)
C12 0.0262(9) 0.0284(10) 0.0219(8) -0.0032(7) 0.0086(7) -0.0005(7)
C13 0.0200(8) 0.0384(11) 0.0329(10) -0.0118(9) 0.0061(7) -0.0052(8)
C14 0.0272(9) 0.0290(10) 0.0414(11) -0.0115(8) 0.0203(8) -0.0117(8)
C15 0.0343(10) 0.0173(8) 0.0307(9) -0.0023(7) 0.0206(8) -0.0036(7)
C16 0.0221(8) 0.0139(8) 0.0218(8) -0.0031(6) 0.0107(6) 0.0011(6)
C17 0.0290(9) 0.0160(8) 0.0229(8) -0.0003(7) 0.0114(7) 0.0033(7)
O17 0.0231(6) 0.0371(8) 0.0300(7) 0.0012(6) 0.0088(5) -0.0022(5)
O18 0.0315(7) 0.0461(8) 0.0209(6) 0.0049(6) 0.0101(5) 0.0115(6)
C18 0.0404(11) 0.0669(16) 0.0219(9) 0.0034(10) 0.0059(8) 0.0241(11)
P1 0.0185(2) 0.0171(2) 0.0186(2) 0.00030(16) 0.00583(15) -0.00068(16)
F1 0.0464(6) 0.0332(6) 0.0264(5) -0.0073(5) 0.0169(5) -0.0002(5)
F2 0.0509(7) 0.0299(6) 0.0322(6) -0.0083(5) 0.0207(5) 0.0021(5)
F3 0.0284(5) 0.0323(6) 0.0292(5) 0.0065(5) 0.0021(4) 0.0066(5)
F4 0.0288(6) 0.0438(7) 0.0354(6) 0.0159(5) 0.0066(5) 0.0105(5)
F5 0.0282(5) 0.0238(6) 0.0514(7) 0.0017(5) 0.0169(5) -0.0067(4)
F6 0.0283(5) 0.0288(6) 0.0478(7) 0.0022(5) 0.0164(5) -0.0088(5)

loop_
_atom_type_symbol
_atom_type_description
_atom_type_scat_dispersion_real
_atom_type_scat_dispersion_imag
_atom_type_scat_source
C C 0.0033 0.0016 'International Tables Vol C Tables 4.2.6.8 and 6.1.1.4'
H H 0.0000 0.0000 'International Tables Vol C Tables 4.2.6.8 and 6.1.1.4'
D D 0.0000 0.0000 'International Tables Vol C Tables 4.2.6.8 and 6.1.1.4'
N N 0.0061 0.0033 'International Tables Vol C Tables 4.2.6.8 and 6.1.1.4'
O O 0.0106 0.0060 'International Tables Vol C Tables 4.2.6.8 and 6.1.1.4'
F F 0.0171 0.0103 'International Tables Vol C Tables 4.2.6.8 and 6.1.1.4'
P P 0.1023 0.0942 'International Tables Vol C Tables 4.2.6.8 and 6.1.1.4'

loop_
_geom_angle_atom_site_label_1
_geom_angle_atom_site_label_2
_geom_angle_atom_site_label_3
_geom_angle
N1 C1 H1A 109.5
N1 C1 H1B 109.5
H1A C1 H1B 109.5
N1 C1 H1C 109.5
H1A C1 H1C 109.5
H1B C1 H1C 109.5
C2 N1 C8A 121.59(13)
C2 N1 C1 118.66(13)
C8A N1 C1 119.73(13)
N1 C2 C3 121.84(14)
N1 C2 H2 119.1
C3 C2 H2 119.1
C4 C3 C2 118.53(14)
C4 C3 C9 121.67(15)
C2 C3 C9 119.80(15)
C3 C4 C4A 120.46(14)
C3 C4 H4 119.8
C4A C4 H4 119.8
C4 C4A C5 122.07(14)
C4 C4A C8A 119.13(14)
C5 C4A C8A 118.80(14)
C6 C5 C4A 120.33(15)
C6 C5 H5 119.8
C4A C5 H5 119.8
C5 C6 C7 120.06(15)
C5 C6 H6 120.0
C7 C6 H6 120.0
C8 C7 C6 121.53(15)
C8 C7 H7 119.2
C6 C7 H7 119.2
C7 C8 C8A 119.05(15)
C7 C8 H8 120.5
C8A C8 H8 120.5
N1 C8A C8 121.35(14)
N1 C8A C4A 118.43(13)
C8 C8A C4A 120.23(14)
C10 C9 C3 176.73(18)
C9 C10 C11 172.35(17)
C12 C11 C16 118.96(14)
C12 C11 C10 117.37(15)
C16 C11 C10 123.61(14)
C13 C12 C11 120.45(16)
C13 C12 H12 119.8
C11 C12 H12 119.8
C14 C13 C12 120.66(17)
C14 C13 H13 119.7
C12 C13 H13 119.7
C13 C14 C15 119.70(16)
C13 C14 H14 120.1
C15 C14 H14 120.1
C14 C15 C16 120.92(16)
C14 C15 H15 119.5
C16 C15 H15 119.5
C15 C16 C11 119.23(15)
C15 C16 C17 119.64(15)
C11 C16 C17 121.08(14)
O17 C17 O18 123.52(16)
O17 C17 C16 126.51(15)
O18 C17 C16 109.96(14)
C17 O18 C18 115.15(14)
O18 C18 D18A 109.5
O18 C18 D18B 109.5
D18A C18 D18B 109.5
O18 C18 D18C 109.5
D18A C18 D18C 109.5
D18B C18 D18C 109.5
F4 P1 F6 90.84(6)
F4 P1 F2 89.90(6)
F6 P1 F2 89.64(6)
F4 P1 F1 90.04(6)
F6 P1 F1 90.20(6)
F2 P1 F1 179.83(7)
F4 P1 F3 179.25(6)
F6 P1 F3 89.84(6)
F2 P1 F3 90.42(6)
F1 P1 F3 89.64(6)
F4 P1 F5 89.62(6)
F6 P1 F5 179.52(7)
F2 P1 F5 90.49(6)
F1 P1 F5 89.67(6)
F3 P1 F5 89.69(6)

loop_
_geom_bond_atom_site_label_1
_geom_bond_atom_site_label_2
_geom_bond_distance
C1 N1 1.4824(19)
C1 H1A 0.9800
C1 H1B 0.9800
C1 H1C 0.9800
N1 C2 1.325(2)
N1 C8A 1.3907(19)
C2 C3 1.407(2)
C2 H2 0.9500
C3 C4 1.376(2)
C3 C9 1.429(2)
C4 C4A 1.407(2)
C4 H4 0.9500
C4A C5 1.417(2)
C4A C8A 1.417(2)
C5 C6 1.366(2)
C5 H5 0.9500
C6 C7 1.406(2)
C6 H6 0.9500
C7 C8 1.372(2)
C7 H7 0.9500
C8 C8A 1.406(2)
C8 H8 0.9500
C9 C10 1.198(2)
C10 C11 1.434(2)
C11 C12 1.401(2)
C11 C16 1.406(2)
C12 C13 1.383(2)
C12 H12 0.9500
C13 C14 1.378(3)
C13 H13 0.9500
C14 C15 1.381(3)
C14 H14 0.9500
C15 C16 1.400(2)
C15 H15 0.9500
C16 C17 1.484(2)
C17 O17 1.198(2)
C17 O18 1.348(2)
O18 C18 1.440(2)
C18 D18A 0.9800
C18 D18B 0.9800
C18 D18C 0.9800
P1 F4 1.5935(11)
P1 F6 1.5940(11)
P1 F2 1.5976(11)
P1 F1 1.5993(11)
P1 F3 1.6005(10)
P1 F5 1.6040(11)

loop_
_geom_hbond_atom_site_label_D
_geom_hbond_atom_site_label_H
_geom_hbond_atom_site_label_A
_geom_hbond_distance_DH
_geom_hbond_distance_HA
_geom_hbond_distance_DA
_geom_hbond_angle_DHA
_geom_hbond_site_symmetry_A
C1 H1B F5 0.98 2.42 3.346(2) 158.0 1_565
C2 H2 F4 0.95 2.41 3.0971(19) 129.3 2_655
C8 H8 F2 0.95 2.56 3.242(2) 129.3 1_565
C18 D18A F6 0.98 2.53 3.467(2) 159.6 2_645

loop_
_geom_torsion_atom_site_label_1
_geom_torsion_atom_site_label_2
_geom_torsion_atom_site_label_3
_geom_torsion_atom_site_label_4
_geom_torsion
C8A N1 C2 C3 -0.7(2)
C1 N1 C2 C3 -178.88(14)
N1 C2 C3 C4 1.4(2)
N1 C2 C3 C9 -178.21(14)
C2 C3 C4 C4A -0.9(2)
C9 C3 C4 C4A 178.69(14)
C3 C4 C4A C5 179.94(15)
C3 C4 C4A C8A -0.2(2)
C4 C4A C5 C6 179.45(15)
C8A C4A C5 C6 -0.4(2)
C4A C5 C6 C7 -0.1(2)
C5 C6 C7 C8 0.2(3)
C6 C7 C8 C8A 0.1(2)
C2 N1 C8A C8 179.57(14)
C1 N1 C8A C8 -2.3(2)
C2 N1 C8A C4A -0.5(2)
C1 N1 C8A C4A 177.71(14)
C7 C8 C8A N1 179.40(15)
C7 C8 C8A C4A -0.6(2)
C4 C4A C8A N1 0.9(2)
C5 C4A C8A N1 -179.25(14)
C4 C4A C8A C8 -179.12(14)
C5 C4A C8A C8 0.7(2)
C16 C11 C12 C13 -1.4(2)
C10 C11 C12 C13 -178.47(16)
C11 C12 C13 C14 -1.2(3)
C12 C13 C14 C15 2.3(3)
C13 C14 C15 C16 -0.9(3)
C14 C15 C16 C11 -1.7(2)
C14 C15 C16 C17 176.08(16)
C12 C11 C16 C15 2.8(2)
C10 C11 C16 C15 179.65(15)
C12 C11 C16 C17 -174.96(15)
C10 C11 C16 C17 1.9(2)
C15 C16 C17 O17 156.77(17)
C11 C16 C17 O17 -25.5(3)
C15 C16 C17 O18 -24.1(2)
C11 C16 C17 O18 153.60(15)
O17 C17 O18 C18 -0.7(3)
C16 C17 O18 C18 -179.86(16)
